data_4328501
loop_
_publ_author_name
'Caleb D. Martin'
'Paul J. Ragogna'

_publ_contact_author_address
;Department of Chemistry
The University of Western Ontario
Chemistry Building 1151 Richmond Street
London, Ontario, Canada N6A 5B7
;
_publ_contact_author_email pragogna@uwo.ca
_publ_contact_author_fax 519-661-3022
_publ_contact_author_name ' Paul J. Ragogna'
_publ_contact_author_phone '519-661-2111 x87048'
_publ_section_title
;
 Reactions of Diiminopyridine Ligands with Chalcogen Halides
;
_journal_name_full 'Inorganic Chemistry'
_journal_page_first 2947
_journal_page_last 2953
_journal_paper_doi 10.1021/ic202213x
_journal_volume 51
_journal_year 2012
_chemical_formula_moiety 'C31 H39 N3 Se, 0.5(C4 N2), Br2 Se, 2(C2 N), 2(Br)'
_chemical_formula_sum 'C37 H39 Br4 N6 Se2'
_chemical_formula_weight 1045.30
_chemical_name_systematic
; 
 ? 
;
_space_group_IT_number 14
_symmetry_cell_setting monoclinic
_symmetry_space_group_name_Hall '-P 2ybc'
_symmetry_space_group_name_H-M 'P 1 21/c 1'
_atom_sites_solution_hydrogens geom
_atom_sites_solution_primary direct
_atom_sites_solution_secondary difmap
_audit_creation_method SHELXL-97
_cell_angle_alpha 90.00
_cell_angle_beta 103.39(3)
_cell_angle_gamma 90.00
_cell_formula_units_Z 4
_cell_length_a 11.950(2)
_cell_length_b 14.476(3)
_cell_length_c 26.043(8)
_cell_measurement_reflns_used 8888
_cell_measurement_temperature 150(2)
_cell_measurement_theta_max 27.48
_cell_measurement_theta_min 1.00
_cell_volume 4382.7(19)
_computing_cell_refinement 'Bruker XSCANS'
_computing_data_collection 'Bruker XSCANS'
_computing_data_reduction 'Bruker SHELXTL'
_computing_molecular_graphics 'Bruker SHELXTL'
_computing_publication_material 'Bruker SHELXTL'
_computing_structure_refinement 'SHELXL-97 (Sheldrick, 2008)'
_computing_structure_solution 'SHELXS-97 (Sheldrick, 2008)'
_diffrn_ambient_temperature 150(2)
_diffrn_measured_fraction_theta_full 0.989
_diffrn_measured_fraction_theta_max 0.989
_diffrn_measurement_device_type 'Nonius Kappa-CCD'
_diffrn_measurement_method '\f scans, and \w scans'
_diffrn_radiation_monochromator graphite
_diffrn_radiation_source 'fine-focus sealed tube'
_diffrn_radiation_type MoK\a
_diffrn_radiation_wavelength 0.71073
_diffrn_reflns_av_R_equivalents 0.0329
_diffrn_reflns_av_sigmaI/netI 0.0437
_diffrn_reflns_limit_h_max 15
_diffrn_reflns_limit_h_min -15
_diffrn_reflns_limit_k_max 14
_diffrn_reflns_limit_k_min -18
_diffrn_reflns_limit_l_max 33
_diffrn_reflns_limit_l_min -33
_diffrn_reflns_number 15169
_diffrn_reflns_theta_full 27.46
_diffrn_reflns_theta_max 27.46
_diffrn_reflns_theta_min 1.61
_exptl_absorpt_coefficient_mu 5.365
_exptl_absorpt_correction_T_max 0.5205
_exptl_absorpt_correction_T_min 0.3987
_exptl_absorpt_correction_type multi-scan
_exptl_absorpt_process_details 'DENZO-SMN (Otwinowski & Minor, 1997)'
_exptl_crystal_colour red
_exptl_crystal_density_diffrn 1.584
_exptl_crystal_description prism
_exptl_crystal_F_000 2044
_exptl_crystal_size_max 0.21
_exptl_crystal_size_mid 0.20
_exptl_crystal_size_min 0.14
_refine_diff_density_max 1.373
_refine_diff_density_min -1.508
_refine_diff_density_rms 0.337
_refine_ls_extinction_method none
_refine_ls_goodness_of_fit_ref 1.227
_refine_ls_hydrogen_treatment constr
_refine_ls_matrix_type full
_refine_ls_number_parameters 461
_refine_ls_number_reflns 9945
_refine_ls_number_restraints 0
_refine_ls_restrained_S_all 1.227
_refine_ls_R_factor_all 0.1097
_refine_ls_R_factor_gt 0.0924
_refine_ls_shift/su_max 0.001
_refine_ls_shift/su_mean 0.000
_refine_ls_structure_factor_coef Fsqd
_refine_ls_weighting_details 'calc w=1/[\s^2^(Fo^2^)+(0.0670P)^2^+138.8913P] where P=(Fo^2^+2Fc^2^)/3'
_refine_ls_weighting_scheme calc
_refine_ls_wR_factor_gt 0.2599
_refine_ls_wR_factor_ref 0.2812
_reflns_number_gt 8297
_reflns_number_total 9945
_reflns_threshold_expression >2sigma(I)
_cod_data_source_file ic202213x_si_002_1.cif
_cod_data_source_block 1SeBr
_cod_original_cell_volume 4382.7(18)
_cod_database_code 4328501

loop_
_symmetry_equiv_pos_as_xyz
'x, y, z'
'-x, y+1/2, -z+1/2'
'-x, -y, -z'
'x, -y-1/2, z-1/2'

loop_
_atom_site_label
_atom_site_type_symbol
_atom_site_fract_x
_atom_site_fract_y
_atom_site_fract_z
_atom_site_U_iso_or_equiv
_atom_site_adp_type
_atom_site_occupancy
_atom_site_symmetry_multiplicity
_atom_site_calc_flag
_atom_site_refinement_flags
_atom_site_disorder_assembly
_atom_site_disorder_group
Br1 Br 0.15755(11) 0.37507(9) 0.23659(5) 0.0353(3) Uani 1 1 d . . .
Se1 Se 0.82171(10) 0.71912(8) 0.19541(4) 0.0234(3) Uani 1 1 d . . .
N1 N 0.9343(8) 0.6317(7) 0.2466(4) 0.0228(19) Uani 1 1 d . . .
N2 N 0.8225(9) 0.6109(6) 0.1521(4) 0.0243(19) Uani 1 1 d . . .
N3 N 0.7040(8) 0.7547(6) 0.1230(4) 0.0233(19) Uani 1 1 d . . .
C1 C 0.9504(10) 0.5539(8) 0.2265(5) 0.026(2) Uani 1 1 d . . .
H1A H 1.0003 0.5089 0.2462 0.031 Uiso 1 1 calc R . .
C2 C 0.8906(11) 0.5373(8) 0.1734(5) 0.028(2) Uani 1 1 d . . .
C3 C 0.8919(11) 0.4588(8) 0.1426(5) 0.030(3) Uani 1 1 d . . .
H3A H 0.9392 0.4078 0.1566 0.036 Uiso 1 1 calc R . .
C4 C 0.8250(11) 0.4551(9) 0.0921(5) 0.033(3) Uani 1 1 d . . .
H4A H 0.8246 0.4012 0.0713 0.040 Uiso 1 1 calc R . .
C5 C 0.7557(10) 0.5332(8) 0.0712(4) 0.025(2) Uani 1 1 d . . .
H5A H 0.7095 0.5323 0.0362 0.031 Uiso 1 1 calc R . .
C6 C 0.7574(10) 0.6085(9) 0.1025(5) 0.028(2) Uani 1 1 d . . .
C7 C 0.6901(10) 0.6919(9) 0.0869(5) 0.029(2) Uani 1 1 d . . .
H7A H 0.6402 0.6995 0.0531 0.034 Uiso 1 1 calc R . .
C23 C 0.6435(10) 0.8425(8) 0.1148(5) 0.027(2) Uani 1 1 d . . .
C26 C 0.6870(12) 0.9119(9) 0.0885(5) 0.036(3) Uani 1 1 d . . .
C25 C 0.6282(14) 0.9963(10) 0.0832(7) 0.047(4) Uani 1 1 d . . .
H25A H 0.6519 1.0445 0.0633 0.057 Uiso 1 1 calc R . .
C22 C 0.4990(13) 0.9408(11) 0.1332(7) 0.049(4) Uani 1 1 d . . .
H22A H 0.4363 0.9530 0.1490 0.059 Uiso 1 1 calc R . .
C21 C 0.5495(11) 0.8541(10) 0.1380(6) 0.039(3) Uani 1 1 d . . .
C22B C 0.7917(13) 0.8997(11) 0.0661(7) 0.048(4) Uani 1 1 d . . .
H22B H 0.8024 0.8320 0.0613 0.058 Uiso 1 1 calc R . .
C22C C 0.8976(18) 0.9352(17) 0.1025(12) 0.096(9) Uani 1 1 d . . .
H22C H 0.9635 0.9260 0.0866 0.143 Uiso 1 1 calc R . .
H22D H 0.9106 0.9017 0.1361 0.143 Uiso 1 1 calc R . .
H22E H 0.8885 1.0012 0.1088 0.143 Uiso 1 1 calc R . .
C22A C 0.786(3) 0.946(2) 0.0143(11) 0.110(10) Uani 1 1 d . . .
H22F H 0.8568 0.9341 0.0029 0.165 Uiso 1 1 calc R . .
H22G H 0.7754 1.0124 0.0180 0.165 Uiso 1 1 calc R . .
H22H H 0.7202 0.9209 -0.0120 0.165 Uiso 1 1 calc R . .
C21B C 0.4996(12) 0.7755(10) 0.1653(6) 0.041(3) Uani 1 1 d . . .
H21A H 0.5429 0.7177 0.1616 0.049 Uiso 1 1 calc R . .
C21C C 0.3749(13) 0.7589(12) 0.1412(6) 0.047(4) Uani 1 1 d . . .
H21B H 0.3646 0.7456 0.1035 0.071 Uiso 1 1 calc R . .
H21C H 0.3304 0.8140 0.1456 0.071 Uiso 1 1 calc R . .
H21D H 0.3479 0.7061 0.1586 0.071 Uiso 1 1 calc R . .
C21A C 0.5163(15) 0.7969(16) 0.2243(7) 0.066(5) Uani 1 1 d . . .
H21E H 0.4843 0.7464 0.2415 0.099 Uiso 1 1 calc R . .
H21F H 0.4768 0.8547 0.2287 0.099 Uiso 1 1 calc R . .
H21G H 0.5986 0.8032 0.2404 0.099 Uiso 1 1 calc R . .
C11 C 0.9895(10) 0.6587(8) 0.2998(4) 0.024(2) Uani 1 1 d . . .
C16 C 1.1017(11) 0.6911(8) 0.3095(5) 0.029(2) Uani 1 1 d . . .
C15 C 1.1530(11) 0.7137(9) 0.3616(5) 0.033(3) Uani 1 1 d . . .
H15A H 1.2304 0.7348 0.3698 0.039 Uiso 1 1 calc R . .
C14 C 1.0944(12) 0.7065(8) 0.4022(5) 0.031(3) Uani 1 1 d . . .
H14A H 1.1314 0.7225 0.4374 0.038 Uiso 1 1 calc R . .
C13 C 0.9821(12) 0.6759(9) 0.3900(5) 0.034(3) Uani 1 1 d . . .
H13A H 0.9417 0.6720 0.4174 0.041 Uiso 1 1 calc R . .
C12 C 0.9252(11) 0.6499(8) 0.3383(5) 0.031(3) Uani 1 1 d . . .
C16B C 1.1695(11) 0.7011(10) 0.2669(5) 0.036(3) Uani 1 1 d . . .
H16A H 1.1201 0.6779 0.2330 0.043 Uiso 1 1 calc R . .
C16C C 1.2772(14) 0.6435(11) 0.2794(7) 0.051(4) Uani 1 1 d . . .
H16B H 1.3189 0.6513 0.2514 0.077 Uiso 1 1 calc R . .
H16C H 1.2567 0.5783 0.2817 0.077 Uiso 1 1 calc R . .
H16D H 1.3261 0.6634 0.3132 0.077 Uiso 1 1 calc R . .
C12B C 0.8055(11) 0.6111(9) 0.3255(5) 0.033(3) Uani 1 1 d . . .
H12A H 0.7756 0.6149 0.2864 0.040 Uiso 1 1 calc R . .
C12C C 0.7212(12) 0.6644(13) 0.3515(7) 0.048(4) Uani 1 1 d . . .
H12B H 0.7201 0.7296 0.3414 0.073 Uiso 1 1 calc R . .
H12C H 0.7462 0.6590 0.3900 0.073 Uiso 1 1 calc R . .
H12D H 0.6438 0.6383 0.3396 0.073 Uiso 1 1 calc R . .
C12A C 0.8078(13) 0.5075(10) 0.3413(7) 0.050(4) Uani 1 1 d . . .
H12E H 0.8614 0.4740 0.3247 0.075 Uiso 1 1 calc R . .
H12F H 0.7306 0.4812 0.3295 0.075 Uiso 1 1 calc R . .
H12G H 0.8330 0.5018 0.3798 0.075 Uiso 1 1 calc R . .
C24 C 0.5400(16) 1.0104(11) 0.1052(9) 0.063(5) Uani 1 1 d . . .
H24A H 0.5038 1.0692 0.1019 0.075 Uiso 1 1 calc R . .
C16A C 1.1943(15) 0.8018(11) 0.2596(7) 0.050(4) Uani 1 1 d . . .
H16E H 1.2380 0.8079 0.2322 0.074 Uiso 1 1 calc R . .
H16F H 1.2393 0.8271 0.2929 0.074 Uiso 1 1 calc R . .
H16G H 1.1217 0.8357 0.2488 0.074 Uiso 1 1 calc R . .
Br6 Br 1.50303(14) 0.80372(10) 0.38372(6) 0.0438(4) Uani 1 1 d . . .
Br7 Br 1.40066(13) 0.72632(10) 0.49290(6) 0.0415(3) Uani 1 1 d . . .
Br8 Br 0.44177(12) 0.54322(9) 0.05906(5) 0.0362(3) Uani 1 1 d . . .
Se2 Se 1.47219(11) 0.86929(8) 0.46353(5) 0.0294(3) Uani 1 1 d . . .
N6 N 0.3504(13) 0.0242(12) 0.2913(7) 0.065(4) Uani 1 1 d . . .
C601 C 0.4491(16) 0.0154(11) 0.2951(6) 0.049(4) Uani 1 1 d . . .
C600 C 0.5713(16) -0.0014(11) 0.3016(8) 0.055(4) Uani 1 1 d . . .
N5 N 0.0544(19) 0.6625(16) 0.1279(8) 0.095(7) Uani 1 1 d . . .
C501 C 0.0797(18) 0.693(2) 0.0919(8) 0.088(8) Uani 1 1 d . . .
C500 C 0.112(3) 0.732(4) 0.0467(12) 0.20(3) Uani 1 1 d . . .
C400 C 0.1744(19) 0.419(2) 0.0904(9) 0.082(7) Uani 1 1 d . . .
N4A N 0.165(3) 0.303(2) 0.0108(11) 0.057(8) Uani 0.51(3) 1 d P A 1
C402 C 0.174(2) 0.352(2) 0.0429(12) 0.043(7) Uani 0.51(3) 1 d P A 1
C401 C 0.105(4) 0.455(4) 0.0507(18) 0.081(15) Uani 0.49(3) 1 d P A 2
N4 N 0.047(4) 0.481(5) 0.010(2) 0.14(3) Uani 0.49(3) 1 d P . 2

loop_
_atom_site_aniso_label
_atom_site_aniso_U_11
_atom_site_aniso_U_22
_atom_site_aniso_U_33
_atom_site_aniso_U_23
_atom_site_aniso_U_13
_atom_site_aniso_U_12
Br1 0.0374(7) 0.0280(6) 0.0408(7) 0.0112(5) 0.0096(5) 0.0064(5)
Se1 0.0246(5) 0.0193(5) 0.0254(5) -0.0028(4) 0.0040(4) 0.0009(4)
N1 0.019(4) 0.024(5) 0.024(4) 0.001(4) 0.002(3) 0.000(4)
N2 0.033(5) 0.018(4) 0.024(5) 0.000(4) 0.011(4) 0.001(4)
N3 0.024(5) 0.018(4) 0.026(5) -0.003(4) 0.002(4) 0.006(4)
C1 0.024(5) 0.023(5) 0.030(6) -0.005(4) 0.005(4) -0.004(4)
C2 0.032(6) 0.021(5) 0.030(6) 0.001(5) 0.006(5) 0.009(5)
C3 0.032(6) 0.021(6) 0.036(6) -0.005(5) 0.007(5) -0.002(5)
C4 0.036(7) 0.024(6) 0.039(7) -0.001(5) 0.008(5) 0.004(5)
C5 0.028(6) 0.023(5) 0.023(5) -0.004(4) 0.002(4) 0.001(4)
C6 0.029(6) 0.030(6) 0.024(5) -0.003(5) 0.002(5) -0.002(5)
C7 0.027(6) 0.031(6) 0.025(5) -0.002(5) 0.001(4) 0.001(5)
C23 0.030(6) 0.019(5) 0.029(6) 0.001(4) 0.002(5) 0.003(5)
C26 0.037(7) 0.027(6) 0.040(7) 0.003(5) 0.001(6) -0.003(5)
C25 0.053(9) 0.023(6) 0.068(10) 0.012(7) 0.017(8) 0.004(6)
C22 0.032(7) 0.039(8) 0.076(11) -0.006(8) 0.011(7) 0.014(6)
C21 0.028(6) 0.035(7) 0.053(8) -0.010(6) 0.009(6) 0.008(5)
C22B 0.039(8) 0.040(8) 0.070(11) 0.013(7) 0.022(7) -0.001(6)
C22C 0.050(11) 0.073(15) 0.16(3) -0.009(16) 0.015(14) -0.019(11)
C22A 0.12(2) 0.13(3) 0.088(18) 0.019(18) 0.045(17) 0.02(2)
C21B 0.038(7) 0.033(7) 0.057(9) -0.002(6) 0.023(7) 0.000(6)
C21C 0.044(8) 0.050(9) 0.052(9) 0.004(7) 0.020(7) -0.002(7)
C21A 0.040(9) 0.097(15) 0.063(11) 0.010(11) 0.014(8) -0.025(10)
C11 0.026(5) 0.029(6) 0.017(5) -0.001(4) 0.003(4) 0.002(5)
C16 0.030(6) 0.026(6) 0.033(6) -0.006(5) 0.007(5) -0.006(5)
C15 0.029(6) 0.037(7) 0.031(6) 0.004(5) 0.005(5) -0.006(5)
C14 0.045(7) 0.026(6) 0.021(5) -0.004(5) 0.003(5) 0.001(5)
C13 0.046(8) 0.031(6) 0.030(6) -0.002(5) 0.019(6) 0.005(6)
C12 0.036(7) 0.025(6) 0.030(6) -0.004(5) 0.006(5) 0.008(5)
C16B 0.029(6) 0.052(8) 0.027(6) -0.007(6) 0.006(5) -0.010(6)
C16C 0.048(9) 0.040(8) 0.076(11) -0.002(8) 0.035(8) 0.002(7)
C12B 0.035(7) 0.028(6) 0.041(7) 0.003(5) 0.018(6) 0.002(5)
C12C 0.026(7) 0.066(10) 0.057(9) 0.003(8) 0.016(6) 0.003(7)
C12A 0.038(8) 0.033(8) 0.080(12) 0.003(7) 0.015(8) -0.011(6)
C24 0.062(11) 0.021(7) 0.102(15) 0.013(8) 0.014(10) 0.007(7)
C16A 0.063(10) 0.043(8) 0.052(9) 0.019(7) 0.033(8) 0.011(7)
Br6 0.0548(9) 0.0382(7) 0.0411(7) -0.0138(6) 0.0166(6) -0.0041(6)
Br7 0.0503(8) 0.0322(7) 0.0397(7) -0.0046(5) 0.0060(6) -0.0105(6)
Br8 0.0490(8) 0.0299(6) 0.0306(6) 0.0029(5) 0.0107(5) 0.0007(5)
Se2 0.0298(6) 0.0264(6) 0.0292(6) -0.0036(5) 0.0013(5) 0.0035(5)
N6 0.055(9) 0.066(10) 0.076(10) 0.000(8) 0.021(8) 0.028(8)
C601 0.067(11) 0.037(8) 0.043(8) 0.002(6) 0.013(7) 0.009(7)
C600 0.061(10) 0.036(8) 0.071(11) -0.005(8) 0.022(9) -0.010(7)
N5 0.107(16) 0.107(17) 0.080(13) -0.014(12) 0.037(12) -0.047(13)
C501 0.060(12) 0.15(2) 0.060(12) 0.021(14) 0.030(10) -0.027(14)
C500 0.13(3) 0.40(8) 0.078(19) 0.10(3) 0.031(19) -0.08(4)
C400 0.063(12) 0.12(2) 0.067(13) 0.031(13) 0.024(10) 0.007(13)
N4A 0.07(2) 0.057(18) 0.037(14) 0.004(13) 0.010(13) -0.004(15)
C402 0.036(15) 0.055(18) 0.039(15) 0.007(14) 0.016(12) 0.012(13)
C401 0.06(2) 0.12(4) 0.06(3) 0.03(3) 0.02(2) 0.00(3)
N4 0.10(4) 0.23(7) 0.10(4) -0.03(4) 0.03(3) 0.06(4)

loop_
_atom_type_symbol
_atom_type_description
_atom_type_scat_dispersion_real
_atom_type_scat_dispersion_imag
_atom_type_scat_source
C C 0.0033 0.0016 'International Tables Vol C Tables 4.2.6.8 and 6.1.1.4'
H H 0.0000 0.0000 'International Tables Vol C Tables 4.2.6.8 and 6.1.1.4'
Br Br -0.2901 2.4595 'International Tables Vol C Tables 4.2.6.8 and 6.1.1.4'
N N 0.0061 0.0033 'International Tables Vol C Tables 4.2.6.8 and 6.1.1.4'
O O 0.0106 0.0060 'International Tables Vol C Tables 4.2.6.8 and 6.1.1.4'
Se Se -0.0929 2.2259 'International Tables Vol C Tables 4.2.6.8 and 6.1.1.4'

loop_
_geom_angle_atom_site_label_1
_geom_angle_atom_site_label_2
_geom_angle_atom_site_label_3
_geom_angle
_geom_angle_site_symmetry_3
N2 Se1 N1 78.0(4) .
N2 Se1 N3 76.8(4) .
N1 Se1 N3 154.7(4) .
N2 Se1 Br1 76.2(3) .
N1 Se1 Br1 92.4(3) .
N3 Se1 Br1 80.3(3) .
C1 N1 C11 123.6(10) .
C1 N1 Se1 114.2(8) .
C11 N1 Se1 122.2(7) .
C6 N2 C2 121.5(10) .
C6 N2 Se1 120.2(8) .
C2 N2 Se1 118.3(8) .
C7 N3 C23 122.2(10) .
C7 N3 Se1 114.8(8) .
C23 N3 Se1 123.0(7) .
N1 C1 C2 117.3(11) .
N1 C1 H1A 121.3 .
C2 C1 H1A 121.3 .
N2 C2 C3 118.9(11) .
N2 C2 C1 112.2(10) .
C3 C2 C1 128.8(11) .
C4 C3 C2 120.1(12) .
C4 C3 H3A 119.9 .
C2 C3 H3A 119.9 .
C3 C4 C5 119.3(11) .
C3 C4 H4A 120.3 .
C5 C4 H4A 120.3 .
C6 C5 C4 118.6(11) .
C6 C5 H5A 120.7 .
C4 C5 H5A 120.7 .
N2 C6 C5 121.4(11) .
N2 C6 C7 113.9(10) .
C5 C6 C7 124.7(11) .
N3 C7 C6 114.4(10) .
N3 C7 H7A 122.8 .
C6 C7 H7A 122.8 .
C26 C23 C21 123.8(12) .
C26 C23 N3 118.5(11) .
C21 C23 N3 117.5(11) .
C23 C26 C25 116.4(13) .
C23 C26 C22B 123.2(12) .
C25 C26 C22B 120.4(13) .
C24 C25 C26 121.4(14) .
C24 C25 H25A 119.3 .
C26 C25 H25A 119.3 .
C21 C22 C24 120.1(15) .
C21 C22 H22A 119.9 .
C24 C22 H22A 119.9 .
C22 C21 C23 116.4(14) .
C22 C21 C21B 120.4(13) .
C23 C21 C21B 123.1(12) .
C22C C22B C22A 106.2(19) .
C22C C22B C26 111.9(17) .
C22A C22B C26 115.2(16) .
C22C C22B H22B 107.8 .
C22A C22B H22B 107.8 .
C26 C22B H22B 107.8 .
C22B C22C H22C 109.5 .
C22B C22C H22D 109.5 .
H22C C22C H22D 109.5 .
C22B C22C H22E 109.5 .
H22C C22C H22E 109.5 .
H22D C22C H22E 109.5 .
C22B C22A H22F 109.5 .
C22B C22A H22G 109.5 .
H22F C22A H22G 109.5 .
C22B C22A H22H 109.5 .
H22F C22A H22H 109.5 .
H22G C22A H22H 109.5 .
C21C C21B C21 112.5(13) .
C21C C21B C21A 109.8(12) .
C21 C21B C21A 109.8(13) .
C21C C21B H21A 108.2 .
C21 C21B H21A 108.2 .
C21A C21B H21A 108.2 .
C21B C21C H21B 109.5 .
C21B C21C H21C 109.5 .
H21B C21C H21C 109.5 .
C21B C21C H21D 109.5 .
H21B C21C H21D 109.5 .
H21C C21C H21D 109.5 .
C21B C21A H21E 109.5 .
C21B C21A H21F 109.5 .
H21E C21A H21F 109.5 .
C21B C21A H21G 109.5 .
H21E C21A H21G 109.5 .
H21F C21A H21G 109.5 .
C16 C11 C12 124.5(11) .
C16 C11 N1 118.3(10) .
C12 C11 N1 117.2(10) .
C11 C16 C15 116.5(11) .
C11 C16 C16B 123.6(11) .
C15 C16 C16B 119.9(11) .
C16 C15 C14 122.3(12) .
C16 C15 H15A 118.9 .
C14 C15 H15A 118.9 .
C13 C14 C15 118.7(11) .
C13 C14 H14A 120.7 .
C15 C14 H14A 120.7 .
C14 C13 C12 122.2(12) .
C14 C13 H13A 118.9 .
C12 C13 H13A 118.9 .
C11 C12 C13 115.8(12) .
C11 C12 C12B 121.8(11) .
C13 C12 C12B 122.4(12) .
C16C C16B C16A 112.3(12) .
C16C C16B C16 111.3(12) .
C16A C16B C16 109.7(11) .
C16C C16B H16A 107.8 .
C16A C16B H16A 107.8 .
C16 C16B H16A 107.8 .
C16B C16C H16B 109.5 .
C16B C16C H16C 109.5 .
H16B C16C H16C 109.5 .
C16B C16C H16D 109.5 .
H16B C16C H16D 109.5 .
H16C C16C H16D 109.5 .
C12 C12B C12C 113.6(11) .
C12 C12B C12A 110.2(11) .
C12C C12B C12A 109.8(12) .
C12 C12B H12A 107.7 .
C12C C12B H12A 107.7 .
C12A C12B H12A 107.7 .
C12B C12C H12B 109.5 .
C12B C12C H12C 109.5 .
H12B C12C H12C 109.5 .
C12B C12C H12D 109.5 .
H12B C12C H12D 109.5 .
H12C C12C H12D 109.5 .
C12B C12A H12E 109.5 .
C12B C12A H12F 109.5 .
H12E C12A H12F 109.5 .
C12B C12A H12G 109.5 .
H12E C12A H12G 109.5 .
H12F C12A H12G 109.5 .
C25 C24 C22 121.7(14) .
C25 C24 H24A 119.2 .
C22 C24 H24A 119.2 .
C16B C16A H16E 109.5 .
C16B C16A H16F 109.5 .
H16E C16A H16F 109.5 .
C16B C16A H16G 109.5 .
H16E C16A H16G 109.5 .
H16F C16A H16G 109.5 .
Br6 Se2 Br7 94.12(7) .
N6 C601 C600 176.1(18) .
N5 C501 C500 179(4) .
C401 C400 C402 74(3) .
N4A C402 C400 174(3) .
N4 C401 C400 171(6) .
C401 N4 N4 141(7) 3_565

loop_
_geom_bond_atom_site_label_1
_geom_bond_atom_site_label_2
_geom_bond_distance
_geom_bond_site_symmetry_2
Br1 Se1 9.638(2) .
Se1 N2 1.932(9) .
Se1 N1 2.087(9) .
Se1 N3 2.138(9) .
N1 C1 1.276(15) .
N1 C11 1.443(14) .
N2 C6 1.345(15) .
N2 C2 1.378(14) .
N3 C7 1.290(15) .
N3 C23 1.453(14) .
C1 C2 1.422(16) .
C1 H1A 0.9500 .
C2 C3 1.391(16) .
C3 C4 1.373(18) .
C3 H3A 0.9500 .
C4 C5 1.432(16) .
C4 H4A 0.9500 .
C5 C6 1.358(16) .
C5 H5A 0.9500 .
C6 C7 1.455(17) .
C7 H7A 0.9500 .
C23 C26 1.383(18) .
C23 C21 1.404(18) .
C26 C25 1.401(19) .
C26 C22B 1.51(2) .
C25 C24 1.33(2) .
C25 H25A 0.9500 .
C22 C21 1.386(19) .
C22 C24 1.40(2) .
C22 H22A 0.9500 .
C21 C21B 1.53(2) .
C22B C22C 1.49(3) .
C22B C22A 1.49(3) .
C22B H22B 1.0000 .
C22C H22C 0.9800 .
C22C H22D 0.9800 .
C22C H22E 0.9800 .
C22A H22F 0.9800 .
C22A H22G 0.9800 .
C22A H22H 0.9800 .
C21B C21C 1.50(2) .
C21B C21A 1.54(2) .
C21B H21A 1.0000 .
C21C H21B 0.9800 .
C21C H21C 0.9800 .
C21C H21D 0.9800 .
C21A H21E 0.9800 .
C21A H21F 0.9800 .
C21A H21G 0.9800 .
C11 C16 1.388(16) .
C11 C12 1.403(17) .
C16 C15 1.391(17) .
C16 C16B 1.525(17) .
C15 C14 1.401(18) .
C15 H15A 0.9500 .
C14 C13 1.379(19) .
C14 H14A 0.9500 .
C13 C12 1.412(18) .
C13 H13A 0.9500 .
C12 C12B 1.500(18) .
C16B C16C 1.50(2) .
C16B C16A 1.51(2) .
C16B H16A 1.0000 .
C16C H16B 0.9800 .
C16C H16C 0.9800 .
C16C H16D 0.9800 .
C12B C12C 1.545(19) .
C12B C12A 1.555(19) .
C12B H12A 1.0000 .
C12C H12B 0.9800 .
C12C H12C 0.9800 .
C12C H12D 0.9800 .
C12A H12E 0.9800 .
C12A H12F 0.9800 .
C12A H12G 0.9800 .
C24 H24A 0.9500 .
C16A H16E 0.9800 .
C16A H16F 0.9800 .
C16A H16G 0.9800 .
Br6 Se2 2.3900(19) .
Br7 Se2 2.4293(19) .
N6 C601 1.17(2) .
C601 C600 1.45(3) .
N5 C501 1.14(3) .
C501 C500 1.44(3) .
C400 C401 1.28(5) .
C400 C402 1.57(4) .
N4A C402 1.09(4) .
C401 N4 1.19(6) .
N4 N4 1.25(10) 3_565

loop_
_geom_torsion_atom_site_label_1
_geom_torsion_atom_site_label_2
_geom_torsion_atom_site_label_3
_geom_torsion_atom_site_label_4
_geom_torsion
_geom_torsion_site_symmetry_4
N2 Se1 N1 C1 0.6(8) .
N3 Se1 N1 C1 3.8(14) .
Br1 Se1 N1 C1 76.0(8) .
N2 Se1 N1 C11 179.8(9) .
N3 Se1 N1 C11 -176.9(8) .
Br1 Se1 N1 C11 -104.8(8) .
N1 Se1 N2 C6 179.0(10) .
N3 Se1 N2 C6 0.4(9) .
Br1 Se1 N2 C6 83.5(9) .
N1 Se1 N2 C2 -0.7(9) .
N3 Se1 N2 C2 -179.3(9) .
Br1 Se1 N2 C2 -96.2(9) .
N2 Se1 N3 C7 -0.3(9) .
N1 Se1 N3 C7 -3.5(15) .
Br1 Se1 N3 C7 -78.2(9) .
N2 Se1 N3 C23 179.5(10) .
N1 Se1 N3 C23 176.3(9) .
Br1 Se1 N3 C23 101.5(9) .
C11 N1 C1 C2 -179.6(10) .
Se1 N1 C1 C2 -0.4(14) .
C6 N2 C2 C3 0.2(18) .
Se1 N2 C2 C3 179.9(9) .
C6 N2 C2 C1 -179.0(11) .
Se1 N2 C2 C1 0.8(14) .
N1 C1 C2 N2 -0.2(16) .
N1 C1 C2 C3 -179.3(12) .
N2 C2 C3 C4 -0.8(19) .
C1 C2 C3 C4 178.2(13) .
C2 C3 C4 C5 1.1(19) .
C3 C4 C5 C6 -0.8(19) .
C2 N2 C6 C5 0.1(18) .
Se1 N2 C6 C5 -179.6(9) .
C2 N2 C6 C7 179.3(11) .
Se1 N2 C6 C7 -0.5(14) .
C4 C5 C6 N2 0.2(19) .
C4 C5 C6 C7 -178.9(12) .
C23 N3 C7 C6 -179.7(10) .
Se1 N3 C7 C6 0.1(14) .
N2 C6 C7 N3 0.2(16) .
C5 C6 C7 N3 179.3(12) .
C7 N3 C23 C26 -82.0(15) .
Se1 N3 C23 C26 98.3(12) .
C7 N3 C23 C21 103.2(14) .
Se1 N3 C23 C21 -76.5(13) .
C21 C23 C26 C25 -3(2) .
N3 C23 C26 C25 -177.8(12) .
C21 C23 C26 C22B 176.8(14) .
N3 C23 C26 C22B 2.4(19) .
C23 C26 C25 C24 4(2) .
C22B C26 C25 C24 -176.0(17) .
C24 C22 C21 C23 2(2) .
C24 C22 C21 C21B -175.6(16) .
C26 C23 C21 C22 1(2) .
N3 C23 C21 C22 175.0(12) .
C26 C23 C21 C21B 177.7(13) .
N3 C23 C21 C21B -7.8(19) .
C23 C26 C22B C22C -96.9(19) .
C25 C26 C22B C22C 83(2) .
C23 C26 C22B C22A 141.7(19) .
C25 C26 C22B C22A -38(2) .
C22 C21 C21B C21C 55.1(19) .
C23 C21 C21B C21C -122.0(15) .
C22 C21 C21B C21A -67.5(19) .
C23 C21 C21B C21A 115.4(16) .
C1 N1 C11 C16 80.5(15) .
Se1 N1 C11 C16 -98.6(11) .
C1 N1 C11 C12 -99.3(14) .
Se1 N1 C11 C12 81.5(12) .
C12 C11 C16 C15 1.7(19) .
N1 C11 C16 C15 -178.1(11) .
C12 C11 C16 C16B -179.3(12) .
N1 C11 C16 C16B 0.9(18) .
C11 C16 C15 C14 -1.5(19) .
C16B C16 C15 C14 179.5(12) .
C16 C15 C14 C13 0(2) .
C15 C14 C13 C12 1(2) .
C16 C11 C12 C13 -0.6(18) .
N1 C11 C12 C13 179.3(10) .
C16 C11 C12 C12B -177.7(12) .
N1 C11 C12 C12B 2.1(17) .
C14 C13 C12 C11 -0.9(19) .
C14 C13 C12 C12B 176.2(12) .
C11 C16 C16B C16C -120.5(14) .
C15 C16 C16B C16C 58.5(17) .
C11 C16 C16B C16A 114.6(14) .
C15 C16 C16B C16A -66.4(17) .
C11 C12 C12B C12C -137.9(13) .
C13 C12 C12B C12C 45.1(17) .
C11 C12 C12B C12A 98.3(15) .
C13 C12 C12B C12A -78.6(16) .
C26 C25 C24 C22 -2(3) .
C21 C22 C24 C25 -1(3) .
C401 C400 C402 N4A -81(30) .
C402 C400 C401 N4 -14(38) .
C400 C401 N4 N4 157(28) 3_565
